data_6000778
loop_
_publ_author_name
'Pang, G. S.'
'Feng, S. H.'
'Xu, R. R.'

_publ_section_title
;
 Hydrothermal synthesis and structural characterization of a novel mixed
 valence sodium vanadium (IV,V) phosphate Na3.6H1.4P2V5O18 .11H(2)O
;
_journal_name_full 'Chemical Research in Chinese Universities'
_journal_page_first 351
_journal_page_last 355
_journal_volume 14
_journal_year 1998
_chemical_formula_sum 'H23.4 Na3.6 O29 P2 V5'
_space_group_crystal_system cubic
_cell_angle_alpha 90.000
_cell_angle_beta 90.000
_cell_angle_gamma 90.000
_cell_length_a 16.0100
_cell_length_b 16.0100
_cell_length_c 16.0100
_cell_volume 4103.69
_cod_database_code 6000778

loop_
_atom_site_label
_atom_site_fract_x
_atom_site_fract_y
_atom_site_fract_z
? ? ? ?
